data_1535357
loop_
_publ_author_name
'Hlukhyy, V.'
'Poettgen, R.'

_publ_section_title
;
 Synthesis and structures of Ir3 Mg13-x Inx
;
_journal_name_full 'Journal of Solid State Chemistry'
_journal_page_first 1646
_journal_page_last 1650
_journal_volume 177
_journal_year 2004
_chemical_formula_sum 'In3.36 Ir3 Mg9.64'
_chemical_name_systematic 'Ir3 Mg9.64 In3.36'
_space_group_IT_number 167
_symmetry_space_group_name_Hall '-R 3 2"c'
_symmetry_space_group_name_H-M 'R -3 c :H'
_cell_angle_alpha 90
_cell_angle_beta 90
_cell_angle_gamma 120
_cell_formula_units_Z 6
_cell_length_a 16.081
_cell_length_b 16.081
_cell_length_c 8.4232
_cell_volume 1886.400
_citation_journal_id_ASTM JSSCBI
_cod_data_source_file Hlukhyy_JSSCBI_2004_1249.cif
_cod_data_source_block In3.36Ir3Mg9.64
_cod_original_cell_volume 1886.4
_cod_database_code 1535357

loop_
_symmetry_equiv_pos_as_xyz
x,y,z
-y,x-y,z
-x+y,-x,z
y,x,-z+1/2
-x,-x+y,-z+1/2
x-y,-y,-z+1/2
-x,-y,-z
y,-x+y,-z
x-y,x,-z
-y,-x,z-1/2
x,x-y,z-1/2
-x+y,y,z-1/2
x+2/3,y+1/3,z+1/3
-y+2/3,x-y+1/3,z+1/3
-x+y+2/3,-x+1/3,z+1/3
y+2/3,x+1/3,-z+5/6
-x+2/3,-x+y+1/3,-z+5/6
x-y+2/3,-y+1/3,-z+5/6
-x+2/3,-y+1/3,-z+1/3
y+2/3,-x+y+1/3,-z+1/3
x-y+2/3,x+1/3,-z+1/3
-y+2/3,-x+1/3,z-1/6
x+2/3,x-y+1/3,z-1/6
-x+y+2/3,y+1/3,z-1/6
x+1/3,y+2/3,z+2/3
-y+1/3,x-y+2/3,z+2/3
-x+y+1/3,-x+2/3,z+2/3
y+1/3,x+2/3,-z+7/6
-x+1/3,-x+y+2/3,-z+7/6
x-y+1/3,-y+2/3,-z+7/6
-x+1/3,-y+2/3,-z+2/3
y+1/3,-x+y+2/3,-z+2/3
x-y+1/3,x+2/3,-z+2/3
-y+1/3,-x+2/3,z+1/6
x+1/3,x-y+2/3,z+1/6
-x+y+1/3,y+2/3,z+1/6

loop_
_atom_site_label
_atom_site_type_symbol
_atom_site_fract_x
_atom_site_fract_y
_atom_site_fract_z
_atom_site_occupancy
_atom_site_U_iso_or_equiv
Mg2 Mg 0 0 0.25 0.736 0.0
Ir1 Ir 0.171452 0 0.25 1 0.0
Mg3 Mg 0.49123 0.18675 0.91473 0.713 0.0
In4 In 0.5 0 0 0.044 0.0
Mg1 Mg 0.63714 0 0.25 0.586 0.0
In2 In 0 0 0.25 0.264 0.0
In1 In 0.63714 0 0.25 0.414 0.0
Mg4 Mg 0.5 0 0 0.956 0.0
In3 In 0.49123 0.18675 0.91473 0.287 0.0
